data_2106374
loop_
_publ_author_name
'Lance-Gomez, E.T.'
'Haschke, J.M.'
'Butler, W.'
'Peacor, D.R.'

_publ_section_title
;
 The crystal structure of La7 (O H)18 I3
;
_journal_name_full 'Acta Crystallographica B (24,1968-38,1982)'
_journal_page_first 758
_journal_page_last 762
_journal_volume 34
_journal_year 1978
_chemical_formula_sum 'H18 I3 La7 O18'
_chemical_name_systematic 'La7 (O H)18 I3'
_space_group_IT_number 176
_symmetry_space_group_name_Hall '-P 6c'
_symmetry_space_group_name_H-M 'P 63/m'
_cell_angle_alpha 90
_cell_angle_beta 90
_cell_angle_gamma 120
_cell_formula_units_Z 2
_cell_length_a 18.315
_cell_length_b 18.315
_cell_length_c 3.928
_cell_volume 1141.080
_citation_journal_id_ASTM ACBCAR
_cod_data_source_file Lance-Gomez_ACBCAR_1978_1324.cif
_cod_data_source_block H18I3La7O18
_cod_original_cell_volume 1141.08
_cod_database_code 2106374

loop_
_symmetry_equiv_pos_as_xyz
x,y,z
x-y,x,z+1/2
-y,x-y,z
-x,-y,z+1/2
-x+y,-x,z
y,-x+y,z+1/2
-x,-y,-z
-x+y,-x,-z-1/2
y,-x+y,-z
x,y,-z-1/2
x-y,x,-z
-y,x-y,-z-1/2

loop_
_atom_site_label
_atom_site_type_symbol
_atom_site_fract_x
_atom_site_fract_y
_atom_site_fract_z
_atom_site_occupancy
_atom_site_U_iso_or_equiv
La1 La+3 0.15238 0.23149 0.25 1 0.0
La3 La+3 0.3333 0.6667 0.25 1 0.0
O5 O-2 0.3824 0.5555 0.25 1 0.0
O2 O-2 0.3063 0.0529 0.25 1 0.0
La2 La+3 0.4588 0.13985 0.25 1 0.0
O6 O-2 0.2194 0.4007 0.25 1 0.0
O1 O-2 0.5598 0.2921 0.25 1 0.0
O3 O-2 0.1267 0.0029 0.25 1 0.0
O4 O-2 0.2588 0.1809 0.25 1 0.0
I1 I-1 0.4349 0.39041 0.25 1 0.0
